data_2202092
loop_
_publ_author_name
'Abourichaa, Said'
'Benchat, Noureddine'
'Anaflous, Abderahlmane'
'Melhaoui, Amina'
'Ben-Hadda, Taibi'
'Oussaid, Boualem'
'El Bali, Brahim'
'Bolte, Michael'

_publ_section_title
;
 6-Phenyl-4,5-dihydropyridazin-3(2<i>H</i>)-one
;
_journal_issue 6
_journal_name_full 'Acta Crystallographica Section E'
_journal_page_first o802
_journal_page_last o803
_journal_paper_doi 10.1107/S1600536803010018
_journal_volume 59
_journal_year 2003
_chemical_formula_iupac 'C10 H10 N2 O'
_chemical_formula_moiety 'C10 H10 N2 O'
_chemical_formula_sum 'C10 H10 N2 O'
_chemical_formula_weight 174.20
_chemical_name_systematic ?
_space_group_IT_number 2
_symmetry_cell_setting triclinic
_symmetry_space_group_name_Hall '-P 1'
_symmetry_space_group_name_H-M 'P -1'
_atom_sites_solution_hydrogens geom
_atom_sites_solution_primary direct
_atom_sites_solution_secondary difmap
_audit_creation_method SHELXL-97
_cell_angle_alpha 104.740(14)
_cell_angle_beta 104.392(13)
_cell_angle_gamma 98.097(14)
_cell_formula_units_Z 2
_cell_length_a 5.6712(10)
_cell_length_b 8.1749(14)
_cell_length_c 10.1055(17)
_cell_measurement_reflns_used 10040
_cell_measurement_temperature 173(2)
_cell_measurement_theta_max 25.1
_cell_measurement_theta_min 3.7
_cell_volume 428.33(14)
_computing_cell_refinement X-AREA
_computing_data_collection 'X-AREA (Stoe & Cie, 2001)'
_computing_data_reduction X-AREA
_computing_molecular_graphics 'XP in SHELXTL-Plus (Sheldrick, 1991)'
_computing_publication_material SHELXL97
_computing_structure_refinement 'SHELXL97 (Sheldrick, 1997) '
_computing_structure_solution 'SHELXS97 (Sheldrick, 1990) '
_diffrn_ambient_temperature 173(2)
_diffrn_measured_fraction_theta_full 0.989
_diffrn_measured_fraction_theta_max 0.989
_diffrn_measurement_device_type 'Stoe IPDS II two-circle'
_diffrn_measurement_method \w
_diffrn_radiation_monochromator graphite
_diffrn_radiation_source 'fine-focus sealed tube'
_diffrn_radiation_type MoK\a
_diffrn_radiation_wavelength 0.71073
_diffrn_reflns_av_R_equivalents 0.0247
_diffrn_reflns_av_sigmaI/netI 0.0170
_diffrn_reflns_limit_h_max 6
_diffrn_reflns_limit_h_min -6
_diffrn_reflns_limit_k_max 9
_diffrn_reflns_limit_k_min -9
_diffrn_reflns_limit_l_max 11
_diffrn_reflns_limit_l_min -11
_diffrn_reflns_number 5318
_diffrn_reflns_theta_full 24.96
_diffrn_reflns_theta_max 24.96
_diffrn_reflns_theta_min 3.78
_diffrn_standards_decay_% 0
_diffrn_standards_interval_time 0
_diffrn_standards_number 0
_exptl_absorpt_coefficient_mu 0.090
_exptl_absorpt_correction_type none
_exptl_crystal_colour colourless
_exptl_crystal_density_diffrn 1.351
_exptl_crystal_density_method 'not measured'
_exptl_crystal_description block
_exptl_crystal_F_000 184
_exptl_crystal_size_max 0.44
_exptl_crystal_size_mid 0.38
_exptl_crystal_size_min 0.36
_refine_diff_density_max 0.175
_refine_diff_density_min -0.163
_refine_ls_extinction_method none
_refine_ls_goodness_of_fit_ref 1.075
_refine_ls_hydrogen_treatment mixed
_refine_ls_matrix_type full
_refine_ls_number_parameters 122
_refine_ls_number_reflns 1483
_refine_ls_number_restraints 0
_refine_ls_restrained_S_all 1.075
_refine_ls_R_factor_all 0.0378
_refine_ls_R_factor_gt 0.0340
_refine_ls_shift/su_max <0.001
_refine_ls_shift/su_mean 0.000
_refine_ls_structure_factor_coef Fsqd
_refine_ls_weighting_details 'calc w = 1/[\s^2^(Fo^2^)+(0.0639P)^2^+0.0435P] where P = (Fo^2^+2Fc^2^)/3'
_refine_ls_weighting_scheme calc
_refine_ls_wR_factor_gt 0.0966
_refine_ls_wR_factor_ref 0.0984
_reflns_number_gt 1318
_reflns_number_total 1483
_reflns_threshold_expression I>2\s(I)
_cod_data_source_file na6233.cif
_cod_data_source_block I
_cod_depositor_comments
;
The following automatic conversions were performed:
'_symmetry_cell_setting' value 'Triclinic' changed to 'triclinic'
according to '/home/saulius/struct/CIF-dictionaries/cif_core.dic'
dictionary named 'cif_core.dic' version 2.4.1 from 2010-06-29.

Automatic conversion script
Id: cif_fix_enum 1527 2010-12-29 10:47:43Z saulius 

The following automatic conversions were performed:

'_symmetry_cell_setting' value 'Triclinic' changed to 'triclinic'
according to /home/saulius/struct/CIF-dictionaries/cif_core.dic
dictionary named 'cif_core.dic' version 2.4.1 from 2010-06-29.

Automatic conversion script
Id: cif_fix_values 1715 2011-07-08 13:25:40Z adriana 
;
_cod_original_cell_volume 428.33(13)
_cod_database_code 2202092
_cod_database_fobs_code 2202092

loop_
_symmetry_equiv_pos_as_xyz
'x, y, z'
'-x, -y, -z'

loop_
_atom_site_label
_atom_site_fract_x
_atom_site_fract_y
_atom_site_fract_z
_atom_site_U_iso_or_equiv
_atom_site_adp_type
_atom_site_calc_flag
_atom_site_refinement_flags
_atom_site_occupancy
_atom_site_disorder_assembly
_atom_site_disorder_group
_atom_site_type_symbol
C1 0.5763(2) 0.31939(14) 0.59845(12) 0.0250(3) Uani d . 1 . . C
N2 0.43300(17) 0.31959(13) 0.67873(10) 0.0294(3) Uani d . 1 . . N
N3 0.53050(18) 0.41628(13) 0.82212(10) 0.0313(3) Uani d . 1 . . N
H3 0.427(3) 0.4001(19) 0.8708(16) 0.039(4) Uiso d . 1 . . H
C4 0.7413(2) 0.54048(14) 0.88306(12) 0.0265(3) Uani d . 1 . . C
O4 0.79927(15) 0.62575(11) 1.01032(8) 0.0341(3) Uani d . 1 . . O
C5 0.8911(2) 0.57185(14) 0.78552(12) 0.0276(3) Uani d . 1 . . C
H5A 1.0705 0.6014 0.8397 0.033 Uiso calc R 1 . . H
H5B 0.8514 0.6727 0.7543 0.033 Uiso calc R 1 . . H
C6 0.8435(2) 0.41769(16) 0.65411(13) 0.0345(3) Uani d . 1 . . C
H6A 0.8884 0.4588 0.5777 0.041 Uiso calc R 1 . . H
H6B 0.9525 0.3384 0.6783 0.041 Uiso calc R 1 . . H
C11 0.4697(2) 0.20674(14) 0.44823(12) 0.0261(3) Uani d . 1 . . C
C12 0.2314(2) 0.09882(15) 0.40342(13) 0.0303(3) Uani d . 1 . . C
H12 0.1382 0.1000 0.4697 0.036 Uiso calc R 1 . . H
C13 0.1304(2) -0.00889(15) 0.26482(13) 0.0347(3) Uani d . 1 . . C
H13 -0.0317 -0.0807 0.2365 0.042 Uiso calc R 1 . . H
C14 0.2632(2) -0.01347(16) 0.16624(13) 0.0369(3) Uani d . 1 . . C
H14 0.1936 -0.0883 0.0708 0.044 Uiso calc R 1 . . H
C15 0.4979(3) 0.09226(19) 0.20861(14) 0.0433(3) Uani d . 1 . . C
H15 0.5901 0.0903 0.1418 0.052 Uiso calc R 1 . . H
C16 0.6003(2) 0.20142(17) 0.34804(13) 0.0365(3) Uani d . 1 . . C
H16 0.7619 0.2735 0.3754 0.044 Uiso calc R 1 . . H

loop_
_atom_site_aniso_label
_atom_site_aniso_U_11
_atom_site_aniso_U_22
_atom_site_aniso_U_33
_atom_site_aniso_U_12
_atom_site_aniso_U_13
_atom_site_aniso_U_23
C1 0.0232(5) 0.0267(6) 0.0256(6) 0.0050(4) 0.0078(4) 0.0086(5)
N2 0.0248(5) 0.0353(5) 0.0243(5) 0.0024(4) 0.0077(4) 0.0042(4)
N3 0.0269(5) 0.0395(6) 0.0233(5) -0.0013(4) 0.0111(4) 0.0033(4)
C4 0.0267(6) 0.0277(6) 0.0240(6) 0.0057(4) 0.0062(5) 0.0073(5)
O4 0.0337(5) 0.0382(5) 0.0248(5) -0.0003(3) 0.0101(3) 0.0026(4)
C5 0.0270(6) 0.0287(6) 0.0256(6) 0.0006(4) 0.0077(5) 0.0088(5)
C6 0.0265(6) 0.0391(7) 0.0312(7) -0.0019(5) 0.0119(5) 0.0011(5)
C11 0.0260(6) 0.0267(5) 0.0255(6) 0.0066(4) 0.0068(5) 0.0081(5)
C12 0.0306(6) 0.0299(6) 0.0297(6) 0.0015(5) 0.0095(5) 0.0103(5)
C13 0.0334(6) 0.0289(6) 0.0344(7) -0.0009(5) 0.0036(5) 0.0072(5)
C14 0.0403(7) 0.0358(6) 0.0260(6) 0.0068(5) 0.0054(5) -0.0003(5)
C15 0.0378(7) 0.0547(8) 0.0310(7) 0.0056(6) 0.0147(6) 0.0004(6)
C16 0.0265(6) 0.0458(7) 0.0305(7) 0.0011(5) 0.0102(5) 0.0020(5)

loop_
_atom_type_symbol
_atom_type_description
_atom_type_scat_dispersion_real
_atom_type_scat_dispersion_imag
_atom_type_scat_source
C C 0.0033 0.0016 'International Tables Vol C Tables 4.2.6.8 and 6.1.1.4'
H H 0.0000 0.0000 'International Tables Vol C Tables 4.2.6.8 and 6.1.1.4'
N N 0.0061 0.0033 'International Tables Vol C Tables 4.2.6.8 and 6.1.1.4'
O O 0.0106 0.0060 'International Tables Vol C Tables 4.2.6.8 and 6.1.1.4'

loop_
_geom_angle_atom_site_label_1
_geom_angle_atom_site_label_2
_geom_angle_atom_site_label_3
_geom_angle
_geom_angle_publ_flag
N2 C1 C11 116.27(10) ?
N2 C1 C6 122.62(10) ?
C11 C1 C6 120.98(10) ?
C1 N2 N3 117.98(9) y
C4 N3 N2 127.23(9) y
C4 N3 H3 120.1(10) ?
N2 N3 H3 112.1(10) ?
O4 C4 N3 121.02(10) ?
O4 C4 C5 123.01(10) ?
N3 C4 C5 115.92(10) ?
C4 C5 C6 113.40(9) ?
C4 C5 H5A 108.9 ?
C6 C5 H5A 108.9 ?
C4 C5 H5B 108.9 ?
C6 C5 H5B 108.9 ?
H5A C5 H5B 107.7 ?
C1 C6 C5 112.69(9) ?
C1 C6 H6A 109.1 ?
C5 C6 H6A 109.1 ?
C1 C6 H6B 109.1 ?
C5 C6 H6B 109.1 ?
H6A C6 H6B 107.8 ?
C16 C11 C12 117.79(11) ?
C16 C11 C1 122.10(10) ?
C12 C11 C1 120.10(10) ?
C13 C12 C11 121.04(11) ?
C13 C12 H12 119.5 ?
C11 C12 H12 119.5 ?
C12 C13 C14 120.56(11) ?
C12 C13 H13 119.7 ?
C14 C13 H13 119.7 ?
C15 C14 C13 119.11(11) ?
C15 C14 H14 120.4 ?
C13 C14 H14 120.4 ?
C14 C15 C16 120.57(11) ?
C14 C15 H15 119.7 ?
C16 C15 H15 119.7 ?
C15 C16 C11 120.93(11) ?
C15 C16 H16 119.5 ?
C11 C16 H16 119.5 ?

loop_
_geom_bond_atom_site_label_1
_geom_bond_atom_site_label_2
_geom_bond_site_symmetry_2
_geom_bond_distance
_geom_bond_publ_flag
C1 N2 . 1.2830(15) y
C1 C11 . 1.4811(16) ?
C1 C6 . 1.5038(15) ?
N2 N3 . 1.3877(14) y
N3 C4 . 1.3464(15) y
N3 H3 . 0.870(16) ?
C4 O4 . 1.2316(14) y
C4 C5 . 1.4976(15) ?
C5 C6 . 1.5163(16) ?
C5 H5A . 0.9900 ?
C5 H5B . 0.9900 ?
C6 H6A . 0.9900 ?
C6 H6B . 0.9900 ?
C11 C16 . 1.3911(17) ?
C11 C12 . 1.4022(16) ?
C12 C13 . 1.3772(17) ?
C12 H12 . 0.9500 ?
C13 C14 . 1.3868(18) ?
C13 H13 . 0.9500 ?
C14 C15 . 1.3807(19) ?
C14 H14 . 0.9500 ?
C15 C16 . 1.3879(17) ?
C15 H15 . 0.9500 ?
C16 H16 . 0.9500 ?

loop_
_geom_hbond_atom_site_label_D
_geom_hbond_atom_site_label_H
_geom_hbond_atom_site_label_A
_geom_hbond_site_symmetry_A
_geom_hbond_distance_DH
_geom_hbond_distance_HA
_geom_hbond_distance_DA
_geom_hbond_angle_DHA
N3 H3 O4 2_667 0.870(16) 1.990(16) 2.8587(13) 177.1(14)

loop_
_geom_torsion_atom_site_label_1
_geom_torsion_atom_site_label_2
_geom_torsion_atom_site_label_3
_geom_torsion_atom_site_label_4
_geom_torsion
_geom_torsion_publ_flag
C11 C1 N2 N3 176.62(9) ?
C6 C1 N2 N3 0.61(17) ?
C1 N2 N3 C4 15.45(18) y
N2 N3 C4 O4 174.89(10) ?
N2 N3 C4 C5 -2.66(17) ?
O4 C4 C5 C6 159.18(11) ?
N3 C4 C5 C6 -23.33(14) ?
N2 C1 C6 C5 -25.72(16) ?
C11 C1 C6 C5 158.46(10) ?
C4 C5 C6 C1 35.60(14) ?
N2 C1 C11 C16 176.55(10) ?
C6 C1 C11 C16 -7.37(17) ?
N2 C1 C11 C12 -4.45(16) ?
C6 C1 C11 C12 171.63(10) ?
C16 C11 C12 C13 0.06(18) ?
C1 C11 C12 C13 -178.99(10) ?
C11 C12 C13 C14 0.25(18) ?
C12 C13 C14 C15 -0.37(19) ?
C13 C14 C15 C16 0.2(2) ?
C14 C15 C16 C11 0.1(2) ?
C12 C11 C16 C15 -0.24(19) ?
C1 C11 C16 C15 178.78(11) ?

loop_
_cod_related_entry_id
_cod_related_entry_database
_cod_related_entry_code
1 ChemSpider 212366
